data_4030706
loop_
_publ_author_name
'Guo, Jingdong'
'Zavalij, P.'
'Whittingham, M. S.'

_publ_section_title
;
 Preparation and characterization of a MoO3 with hexagonal structure
;
_journal_name_full 'European Journal of Solid State and Inorganic Chemistry'
_journal_page_first 833
_journal_page_last 842
_journal_volume 31
_journal_year 1994
_chemical_formula_sum 'H1.1 Mo O3.55'
_chemical_formula_weight 153.847
_space_group_IT_number 176
_symmetry_cell_setting hexagonal
_symmetry_Int_Tables_number 176
_symmetry_space_group_name_Hall '-P 6c'
_symmetry_space_group_name_H-M 'P 63/m'
_cell_angle_alpha 90
_cell_angle_beta 90
_cell_angle_gamma 120
_cell_formula_units_Z 6
_cell_length_a 10.58400(6)
_cell_length_b 10.58400(6)
_cell_length_c 3.72776(3)
_cell_volume 361.641(4)
_diffrn_ambient_temperature 293
_diffrn_radiation_probe x-ray
_diffrn_radiation_type CuK\a
_diffrn_radiation_wavelength 1.54184
_exptl_crystal_density_diffrn 3.7061
_pd_proc_ls_prof_R_factor 0.075
_pd_proc_ls_prof_wR_factor 0.101
_refine_ls_R_I_factor 0.039
_cod_data_source_file EJSSIC-1994-31-833-842.cif
_cod_data_source_block MoO3-0.55H2O
_cod_depositor_comments
;
Rietveld refinements, CSD software package
;
_cod_original_cell_volume 361.642(7)
_cod_original_formula_sum 'H1.10 Mo O3.55'
_cod_database_code 4030706

loop_
_symmetry_equiv_pos_site_id
_symmetry_equiv_pos_as_xyz
1 x,y,z
2 x-y,x,1/2+z
3 -y,x-y,z
4 -x,-y,1/2+z
5 -x+y,-x,z
6 y,-x+y,1/2+z
7 -x,-y,-z
8 -x+y,-x,1/2-z
9 y,-x+y,-z
10 x,y,1/2-z
11 x-y,x,-z
12 -y,x-y,1/2-z

loop_
_atom_site_label
_atom_site_type_symbol
_atom_site_thermal_displace_type
_atom_site_fract_x
_atom_site_fract_y
_atom_site_fract_z
_atom_site_occupancy
_atom_site_U_iso_or_equiv
Mo Mo Uiso 0.3550(2) 0.4583(2) 0.25000 0.876(8) 0.0127(6)
O1 O Uiso 0.2672(7) 0.2756(7) 0.25000 0.876(8) 0.0205(3)
O2 O Uiso 0.2125(7) 0.4947(6) 0.25000 1.000 0.015(3)
O3 O Uiso 0.5791(6) 0.4943(7) 0.25000 1.000 0.027(3)
OW1 O Uiso 0.00000 0.00000 0.25000 0.372(18) 0.014(9)
OW2 O Uiso 0.00000 0.00000 0.00000 0.312(18) 0.009(9)

loop_
_atom_type_symbol
_atom_type_description
_atom_type_scat_dispersion_real
_atom_type_scat_dispersion_imag
_atom_type_scat_source
Mo Mo -0.0483 2.7339 ' International Tables Vol C Tables 4.2.6.8 and 6.1.1.4'
O O 0.0492 0.0322 ' International Tables Vol C Tables 4.2.6.8 and 6.1.1.4'

loop_
_geom_angle_atom_site_label_1
_geom_angle_atom_site_label_2
_geom_angle_atom_site_label_3
_geom_angle
_geom_angle_site_symmetry_1
_geom_angle_site_symmetry_3
_geom_angle_publ_flag
O1 Mo O2 102.4(4) . . yes
O1 Mo O3 97.3(3) . . yes
O1 Mo O2 173.5(4) . 3_665 yes
O1 Mo O3 102.5(2) . 4_664 yes
O1 Mo O3 102.5(2) . 4_665 yes
O2 Mo O3 160.3(3) . . yes
O2 Mo O2 84.1(3) . 3_665 yes
O2 Mo O3 100.4(2) . 4_664 yes
O2 Mo O3 100.4(2) . 4_665 yes
O2 Mo O3 76.2(3) 3_665 . yes
O3 Mo O3 75.1(2) . 4_664 yes
O3 Mo O3 75.1(2) . 4_665 yes
O2 Mo O3 76.06(19) 3_665 4_664 yes
O2 Mo O3 76.06(19) 3_665 4_665 yes
O3 Mo O3 143.0(3) 4_664 4_665 yes
Mo O2 Mo 155.9(3) . 5_565 yes
Mo O3 Mo 104.9(2) . 4_664 yes
Mo O3 Mo 104.9(2) . 4_665 yes
Mo O3 Mo 143.0(4) 4_664 4_665 yes

loop_
_geom_bond_atom_site_label_1
_geom_bond_atom_site_label_2
_geom_bond_distance
_geom_bond_site_symmetry_2
_geom_bond_publ_flag
Mo O1 1.675(7) . yes
Mo O2 1.733(8) . yes
Mo O3 2.206(8) . yes
Mo O2 2.389(8) 3_665 yes
Mo O3 1.965(2) 4_664 yes
Mo O3 1.965(2) 4_665 yes
